data_4108022
loop_
_publ_author_name
'Guillermo M\'inguez Espallargas'
'Lee Brammer'
'David R. Allan'
'Colin R. Pulham'
'Neil Robertson'
'John E. Warren'

_publ_section_title
;
 Noncovalent Interactions under Extreme Conditions: High-Pressure and
 Low-Temperature Diffraction Studies of the Isostructural Metal-Organic
 Networks (4-Chloropyridinium)2[CoX4] (X = Cl, Br)
;
_journal_name_full 'Journal of the American Chemical Society'
_journal_page_first 9058
_journal_page_last 9071
_journal_paper_doi 10.1021/ja8010868
_journal_volume 130
_journal_year 2008
_chemical_formula_moiety '2(C5 H5 Cl N), Cl4 Co'
_chemical_formula_sum 'C10 H10 Cl6 Co N2'
_chemical_formula_weight 429.83
_chemical_name_systematic
; 
 ? 
;
_space_group_IT_number 15
_symmetry_cell_setting monoclinic
_symmetry_space_group_name_Hall '-C 2yc'
_symmetry_space_group_name_H-M 'C 1 2/c 1'
_atom_sites_solution_hydrogens geom
_atom_sites_solution_primary direct
_atom_sites_solution_secondary difmap
_audit_creation_method SHELXL-97
_cell_angle_alpha 90.00
_cell_angle_beta 100.550(3)
_cell_angle_gamma 90.00
_cell_formula_units_Z 4
_cell_length_a 16.4930(7)
_cell_length_b 7.2802(3)
_cell_length_c 13.8389(6)
_cell_measurement_reflns_used 4584
_cell_measurement_temperature 210(2)
_cell_measurement_theta_max 30.25
_cell_measurement_theta_min 2.51
_cell_volume 1633.58(12)
_computing_cell_refinement 'Bruker SMART'
_computing_data_collection 'Bruker SMART'
_computing_data_reduction 'Bruker SAINT'
_computing_molecular_graphics 'Bruker SHELXTL'
_computing_publication_material 'Bruker SHELXTL'
_computing_structure_refinement 'SHELXL-97 (Sheldrick, 1997)'
_computing_structure_solution 'SHELXS-97 (Sheldrick, 1990)'
_diffrn_ambient_temperature 210(2)
_diffrn_measured_fraction_theta_full 0.993
_diffrn_measured_fraction_theta_max 0.993
_diffrn_measurement_device_type 'CCD area detector'
_diffrn_measurement_method 'phi and omega scans'
_diffrn_radiation_monochromator graphite
_diffrn_radiation_source 'fine-focus sealed tube'
_diffrn_radiation_type MoK\a
_diffrn_radiation_wavelength 0.71073
_diffrn_reflns_av_R_equivalents 0.0287
_diffrn_reflns_av_sigmaI/netI 0.0216
_diffrn_reflns_limit_h_max 23
_diffrn_reflns_limit_h_min -23
_diffrn_reflns_limit_k_max 10
_diffrn_reflns_limit_k_min -10
_diffrn_reflns_limit_l_max 19
_diffrn_reflns_limit_l_min -19
_diffrn_reflns_number 12855
_diffrn_reflns_theta_full 30.58
_diffrn_reflns_theta_max 30.58
_diffrn_reflns_theta_min 2.51
_exptl_absorpt_coefficient_mu 2.017
_exptl_absorpt_correction_T_max 0.8237
_exptl_absorpt_correction_T_min 0.7005
_exptl_absorpt_correction_type multi-scan
_exptl_absorpt_process_details sadabs
_exptl_crystal_colour blue
_exptl_crystal_density_diffrn 1.748
_exptl_crystal_description block
_exptl_crystal_F_000 852
_exptl_crystal_size_max 0.19
_exptl_crystal_size_mid 0.16
_exptl_crystal_size_min 0.10
_refine_diff_density_max 0.959
_refine_diff_density_min -0.821
_refine_diff_density_rms 0.065
_refine_ls_extinction_method none
_refine_ls_goodness_of_fit_ref 1.552
_refine_ls_hydrogen_treatment constr
_refine_ls_matrix_type full
_refine_ls_number_parameters 87
_refine_ls_number_reflns 2495
_refine_ls_number_restraints 0
_refine_ls_restrained_S_all 1.552
_refine_ls_R_factor_all 0.0398
_refine_ls_R_factor_gt 0.0304
_refine_ls_shift/su_max 0.000
_refine_ls_shift/su_mean 0.000
_refine_ls_structure_factor_coef Fsqd
_refine_ls_weighting_details 'calc w=1/[\s^2^(Fo^2^)+(0.0256P)^2^+0.0000P] where P=(Fo^2^+2Fc^2^)/3'
_refine_ls_weighting_scheme calc
_refine_ls_wR_factor_gt 0.0739
_refine_ls_wR_factor_ref 0.0764
_reflns_number_gt 2051
_reflns_number_total 2495
_reflns_threshold_expression >2sigma(I)
_cod_data_source_file ja8010868-file002_03.cif
_cod_data_source_block ilb829m
_cod_database_code 4108022

loop_
_symmetry_equiv_pos_as_xyz
'x, y, z'
'-x, y, -z+1/2'
'x+1/2, y+1/2, z'
'-x+1/2, y+1/2, -z+1/2'
'-x, -y, -z'
'x, -y, z-1/2'
'-x+1/2, -y+1/2, -z'
'x+1/2, -y+1/2, z-1/2'

loop_
_atom_site_label
_atom_site_type_symbol
_atom_site_fract_x
_atom_site_fract_y
_atom_site_fract_z
_atom_site_U_iso_or_equiv
_atom_site_adp_type
_atom_site_occupancy
_atom_site_symmetry_multiplicity
_atom_site_calc_flag
_atom_site_refinement_flags
Co1 Co 0.5000 0.45369(4) 0.2500 0.02625(10) Uani 1 2 d S
Cl1 Cl 0.40872(3) 0.28231(7) 0.31213(4) 0.04338(14) Uani 1 1 d .
Cl2 Cl 0.57494(2) 0.65988(7) 0.35464(4) 0.04471(14) Uani 1 1 d .
N1 N 0.09596(9) 0.6845(2) 0.61081(12) 0.0353(4) Uani 1 1 d .
H1 H 0.0626 0.7289 0.6469 0.042 Uiso 1 1 calc R
C2 C 0.07143(11) 0.6816(3) 0.51386(16) 0.0383(4) Uani 1 1 d .
H2 H 0.0192 0.7275 0.4858 0.046 Uiso 1 1 calc R
C3 C 0.12216(10) 0.6117(3) 0.45466(14) 0.0346(4) Uani 1 1 d .
H3 H 0.1057 0.6094 0.3860 0.042 Uiso 1 1 calc R
C4 C 0.19872(10) 0.5444(2) 0.49944(13) 0.0264(3) Uani 1 1 d .
Cl4 Cl 0.26456(3) 0.45623(6) 0.42846(3) 0.03384(12) Uani 1 1 d .
C5 C 0.22325(10) 0.5515(2) 0.60021(13) 0.0297(4) Uani 1 1 d .
H5 H 0.2755 0.5086 0.6304 0.036 Uiso 1 1 calc R
C6 C 0.16955(11) 0.6225(2) 0.65523(14) 0.0347(4) Uani 1 1 d .
H6 H 0.1845 0.6274 0.7241 0.042 Uiso 1 1 calc R

loop_
_atom_site_aniso_label
_atom_site_aniso_U_11
_atom_site_aniso_U_22
_atom_site_aniso_U_33
_atom_site_aniso_U_23
_atom_site_aniso_U_13
_atom_site_aniso_U_12
Co1 0.02333(16) 0.02350(17) 0.03335(19) 0.000 0.00902(13) 0.000
Cl1 0.0414(2) 0.0460(3) 0.0474(3) 0.0065(2) 0.0207(2) -0.0095(2)
Cl2 0.0239(2) 0.0488(3) 0.0589(3) -0.0234(2) 0.0006(2) 0.00188(19)
N1 0.0328(7) 0.0293(8) 0.0486(10) -0.0009(7) 0.0200(7) 0.0021(6)
C2 0.0261(8) 0.0324(10) 0.0559(12) 0.0000(9) 0.0061(8) 0.0040(7)
C3 0.0326(9) 0.0323(9) 0.0371(10) -0.0014(8) 0.0016(7) 0.0007(7)
C4 0.0261(8) 0.0207(8) 0.0342(9) -0.0003(7) 0.0104(7) -0.0015(6)
Cl4 0.0360(2) 0.0313(2) 0.0376(2) -0.00286(18) 0.01554(18) 0.00097(17)
C5 0.0286(8) 0.0288(9) 0.0322(9) 0.0037(7) 0.0065(7) 0.0023(7)
C6 0.0402(10) 0.0316(9) 0.0346(9) 0.0037(8) 0.0132(8) 0.0018(8)

loop_
_atom_type_symbol
_atom_type_description
_atom_type_scat_dispersion_real
_atom_type_scat_dispersion_imag
_atom_type_scat_source
C C 0.0033 0.0016 'International Tables Vol C Tables 4.2.6.8 and 6.1.1.4'
H H 0.0000 0.0000 'International Tables Vol C Tables 4.2.6.8 and 6.1.1.4'
N N 0.0061 0.0033 'International Tables Vol C Tables 4.2.6.8 and 6.1.1.4'
Cl Cl 0.1484 0.1585 'International Tables Vol C Tables 4.2.6.8 and 6.1.1.4'
Co Co 0.3494 0.9721 'International Tables Vol C Tables 4.2.6.8 and 6.1.1.4'

loop_
_geom_angle_atom_site_label_1
_geom_angle_atom_site_label_2
_geom_angle_atom_site_label_3
_geom_angle
_geom_angle_site_symmetry_1
_geom_angle_site_symmetry_3
Cl1 Co1 Cl1 112.45(3) 2_655 .
Cl1 Co1 Cl2 106.561(17) 2_655 .
Cl1 Co1 Cl2 116.444(19) . .
Cl1 Co1 Cl2 116.444(19) 2_655 2_655
Cl1 Co1 Cl2 106.561(17) . 2_655
Cl2 Co1 Cl2 97.88(3) . 2_655
C2 N1 C6 122.86(16) . .
C2 N1 H1 118.6 . .
C6 N1 H1 118.6 . .
N1 C2 C3 120.20(17) . .
N1 C2 H2 119.9 . .
C3 C2 H2 119.9 . .
C2 C3 C4 117.91(17) . .
C2 C3 H3 121.0 . .
C4 C3 H3 121.0 . .
C5 C4 C3 120.79(16) . .
C5 C4 Cl4 119.53(13) . .
C3 C4 Cl4 119.66(14) . .
C6 C5 C4 118.41(16) . .
C6 C5 H5 120.8 . .
C4 C5 H5 120.8 . .
N1 C6 C5 119.82(17) . .
N1 C6 H6 120.1 . .
C5 C6 H6 120.1 . .

loop_
_geom_bond_atom_site_label_1
_geom_bond_atom_site_label_2
_geom_bond_distance
_geom_bond_site_symmetry_2
Co1 Cl1 2.2442(5) 2_655
Co1 Cl1 2.2442(5) .
Co1 Cl2 2.2853(5) .
Co1 Cl2 2.2853(5) 2_655
N1 C2 1.329(3) .
N1 C6 1.335(2) .
N1 H1 0.8700 .
C2 C3 1.371(3) .
C2 H2 0.9400 .
C3 C4 1.390(2) .
C3 H3 0.9400 .
C4 C5 1.380(2) .
C4 Cl4 1.7169(16) .
C5 C6 1.370(2) .
C5 H5 0.9400 .
C6 H6 0.9400 .

loop_
_geom_torsion_atom_site_label_1
_geom_torsion_atom_site_label_2
_geom_torsion_atom_site_label_3
_geom_torsion_atom_site_label_4
_geom_torsion
C6 N1 C2 C3 0.4(3)
N1 C2 C3 C4 0.3(3)
C2 C3 C4 C5 -1.3(3)
C2 C3 C4 Cl4 -179.79(14)
C3 C4 C5 C6 1.5(3)
Cl4 C4 C5 C6 -179.98(13)
C2 N1 C6 C5 -0.2(3)
C4 C5 C6 N1 -0.8(3)
